data_2223090
loop_
_publ_author_name
'Lu, Jiu-Fu'
'Min, Suo-Tian'
'Ge, Hong-Guang'
'Ji, Xiao-Hui'

_publ_section_title
;
 <i>N</i>'-(4-Hydroxy-3-methoxybenzylidene)-4-methoxybenzohydrazide
 monohydrate
;
_journal_coeditor_code HB5071
_journal_issue 9
_journal_name_full 'Acta Crystallographica Section E'
_journal_page_first o2301
_journal_paper_doi 10.1107/S1600536809034242
_journal_volume 65
_journal_year 2009
_chemical_formula_iupac 'C16 H16 N2 O4, H2 O'
_chemical_formula_moiety 'C16 H16 N2 O4, H2 O'
_chemical_formula_sum 'C16 H18 N2 O5'
_chemical_formula_weight 318.32
_chemical_name_systematic
;
N'-(4-Hydroxy-3-methoxybenzylidene)-4-methoxybenzohydrazide monohydrate
;
_space_group_IT_number 14
_symmetry_cell_setting monoclinic
_symmetry_space_group_name_Hall '-P 2yn'
_symmetry_space_group_name_H-M 'P 1 21/n 1'
_atom_sites_solution_hydrogens geom
_atom_sites_solution_primary direct
_atom_sites_solution_secondary difmap
_audit_creation_method SHELXL-97
_cell_angle_alpha 90.00
_cell_angle_beta 106.596(2)
_cell_angle_gamma 90.00
_cell_formula_units_Z 4
_cell_length_a 7.9420(10)
_cell_length_b 21.273(2)
_cell_length_c 10.2460(10)
_cell_measurement_reflns_used 2203
_cell_measurement_temperature 298(2)
_cell_measurement_theta_max 24.6
_cell_measurement_theta_min 2.3
_cell_volume 1659.0(3)
_computing_cell_refinement 'SAINT (Bruker, 2004)'
_computing_data_collection 'APEX2 (Bruker, 2004)'
_computing_data_reduction 'SAINT (Bruker, 2004)'
_computing_molecular_graphics 'SHELXTL (Sheldrick, 2008)'
_computing_publication_material 'SHELXTL (Sheldrick, 2008)'
_computing_structure_refinement 'SHELXL97 (Sheldrick, 2008)'
_computing_structure_solution 'SHELXS97 (Sheldrick, 2008)'
_diffrn_ambient_temperature 298(2)
_diffrn_measured_fraction_theta_full 0.996
_diffrn_measured_fraction_theta_max 0.996
_diffrn_measurement_device_type 'Bruker APEXII CCD'
_diffrn_measurement_method \w
_diffrn_radiation_monochromator graphite
_diffrn_radiation_source 'fine-focus sealed tube'
_diffrn_radiation_type MoK\a
_diffrn_radiation_wavelength 0.71073
_diffrn_reflns_av_R_equivalents 0.0244
_diffrn_reflns_av_sigmaI/netI 0.0267
_diffrn_reflns_limit_h_max 9
_diffrn_reflns_limit_h_min -9
_diffrn_reflns_limit_k_max 25
_diffrn_reflns_limit_k_min -26
_diffrn_reflns_limit_l_max 11
_diffrn_reflns_limit_l_min -12
_diffrn_reflns_number 9533
_diffrn_reflns_theta_full 26.26
_diffrn_reflns_theta_max 26.26
_diffrn_reflns_theta_min 1.91
_diffrn_standards_number 0
_exptl_absorpt_coefficient_mu 0.096
_exptl_absorpt_correction_T_max 0.972
_exptl_absorpt_correction_T_min 0.970
_exptl_absorpt_correction_type multi-scan
_exptl_absorpt_process_details '(SADABS; Sheldrick, 2004)'
_exptl_crystal_colour colourless
_exptl_crystal_density_diffrn 1.274
_exptl_crystal_density_method 'not measured'
_exptl_crystal_description Block
_exptl_crystal_F_000 672
_exptl_crystal_size_max 0.32
_exptl_crystal_size_mid 0.30
_exptl_crystal_size_min 0.30
_refine_diff_density_max 0.200
_refine_diff_density_min -0.182
_refine_ls_extinction_method none
_refine_ls_goodness_of_fit_ref 1.041
_refine_ls_hydrogen_treatment mixed
_refine_ls_matrix_type full
_refine_ls_number_parameters 220
_refine_ls_number_reflns 3338
_refine_ls_number_restraints 4
_refine_ls_restrained_S_all 1.040
_refine_ls_R_factor_all 0.0675
_refine_ls_R_factor_gt 0.0437
_refine_ls_shift/su_max 0.001
_refine_ls_shift/su_max_lt 0.001
_refine_ls_shift/su_mean 0.000
_refine_ls_structure_factor_coef Fsqd
_refine_ls_weighting_details 'calc w=1/[\s^2^(Fo^2^)+(0.0586P)^2^+0.2417P] where P=(Fo^2^+2Fc^2^)/3'
_refine_ls_weighting_scheme calc
_refine_ls_wR_factor_gt 0.1095
_refine_ls_wR_factor_ref 0.1268
_reflns_number_gt 2291
_reflns_number_total 3338
_reflns_threshold_expression I>2\s(I)
_cod_data_source_file hb5071.cif
_cod_data_source_block I
_cod_depositor_comments
;
The following automatic conversions were performed:
'_symmetry_cell_setting' value 'Monoclinic' changed to 'monoclinic'
according to '/home/saulius/struct/CIF-dictionaries/cif_core.dic'
dictionary named 'cif_core.dic' version 2.4.1 from 2010-06-29.

Automatic conversion script
Id: cif_fix_enum 1527 2010-12-29 10:47:43Z saulius 

The following automatic conversions were performed:

'_symmetry_cell_setting' value 'Monoclinic' changed to 'monoclinic'
according to /home/saulius/struct/CIF-dictionaries/cif_core.dic
dictionary named 'cif_core.dic' version 2.4.1 from 2010-06-29.

Automatic conversion script
Id: cif_fix_values 1715 2011-07-08 13:25:40Z adriana 
;
_cod_original_sg_symbol_H-M 'P 21/n'
_cod_database_code 2223090
_cod_database_fobs_code 2223090

loop_
_symmetry_equiv_pos_as_xyz
'x, y, z'
'-x+1/2, y+1/2, -z+1/2'
'-x, -y, -z'
'x-1/2, -y-1/2, z-1/2'

loop_
_atom_site_type_symbol
_atom_site_label
_atom_site_fract_x
_atom_site_fract_y
_atom_site_fract_z
_atom_site_U_iso_or_equiv
_atom_site_adp_type
_atom_site_calc_flag
_atom_site_refinement_flags
_atom_site_occupancy
_atom_site_disorder_assembly
_atom_site_disorder_group
O O1 0.45414(18) 0.25435(6) -0.34503(15) 0.0726(4) Uani d . 1 . .
O O2 0.25510(15) 0.15740(6) -0.42933(13) 0.0570(3) Uani d . 1 . .
H H2 0.1742 0.1332 -0.4638 0.085 Uiso calc R 1 . .
O O3 0.32814(18) 0.47213(6) 0.11553(15) 0.0682(4) Uani d . 1 . .
O O4 -0.1311(2) 0.60007(7) 0.46039(15) 0.0791(4) Uani d . 1 . .
O O5 0.01680(17) 0.08043(6) 0.43784(15) 0.0612(4) Uani d D 1 . .
N N1 0.16872(18) 0.37019(6) -0.01397(14) 0.0489(4) Uani d . 1 . .
N N2 0.10078(19) 0.40488(7) 0.07401(15) 0.0508(4) Uani d D 1 . .
C C1 0.1256(2) 0.28010(8) -0.15935(17) 0.0477(4) Uani d . 1 . .
C C2 0.2726(2) 0.29018(8) -0.20479(17) 0.0487(4) Uani d . 1 . .
H H2A 0.3435 0.3251 -0.1744 0.058 Uiso calc R 1 . .
C C3 0.3135(2) 0.24897(8) -0.29416(17) 0.0475(4) Uani d . 1 . .
C C4 0.2067(2) 0.19639(8) -0.34092(17) 0.0456(4) Uani d . 1 . .
C C5 0.0626(2) 0.18616(9) -0.29573(19) 0.0562(5) Uani d . 1 . .
H H5 -0.0079 0.1511 -0.3256 0.067 Uiso calc R 1 . .
C C6 0.0218(2) 0.22785(9) -0.2059(2) 0.0600(5) Uani d . 1 . .
H H6 -0.0768 0.2207 -0.1762 0.072 Uiso calc R 1 . .
C C7 0.5593(3) 0.30919(11) -0.3109(3) 0.0894(8) Uani d . 1 . .
H H7A 0.4872 0.3458 -0.3389 0.134 Uiso calc R 1 . .
H H7B 0.6494 0.3084 -0.3565 0.134 Uiso calc R 1 . .
H H7C 0.6125 0.3105 -0.2142 0.134 Uiso calc R 1 . .
C C8 0.0764(2) 0.32266(8) -0.06566(18) 0.0512(4) Uani d . 1 . .
H H8 -0.0267 0.3149 -0.0425 0.061 Uiso calc R 1 . .
C C9 0.1854(2) 0.45679(8) 0.13293(18) 0.0507(4) Uani d . 1 . .
C C10 0.1005(2) 0.49380(8) 0.21918(18) 0.0510(4) Uani d . 1 . .
C C11 0.1991(3) 0.53788(10) 0.3066(2) 0.0729(6) Uani d . 1 . .
H H11 0.3163 0.5435 0.3099 0.087 Uiso calc R 1 . .
C C12 0.1273(3) 0.57418(10) 0.3899(2) 0.0757(6) Uani d . 1 . .
H H12 0.1966 0.6033 0.4491 0.091 Uiso calc R 1 . .
C C13 -0.0457(3) 0.56687(9) 0.38450(19) 0.0602(5) Uani d . 1 . .
C C14 -0.1466(3) 0.52298(9) 0.2976(2) 0.0623(5) Uani d . 1 . .
H H14 -0.2638 0.5174 0.2945 0.075 Uiso calc R 1 . .
C C15 -0.0741(3) 0.48746(8) 0.21579(19) 0.0568(5) Uani d . 1 . .
H H15 -0.1440 0.4584 0.1566 0.068 Uiso calc R 1 . .
C C16 -0.0366(4) 0.64796(11) 0.5474(2) 0.0959(8) Uani d . 1 . .
H H16A 0.0642 0.6299 0.6119 0.144 Uiso calc R 1 . .
H H16B -0.1111 0.6672 0.5951 0.144 Uiso calc R 1 . .
H H16C 0.0012 0.6791 0.4941 0.144 Uiso calc R 1 . .
H H2B 0.0004(18) 0.3933(10) 0.090(2) 0.080 Uiso d D 1 . .
H H5B 0.064(2) 0.0464(7) 0.421(2) 0.080 Uiso d D 1 . .
H H5A -0.064(2) 0.0719(9) 0.473(2) 0.080 Uiso d D 1 . .

loop_
_atom_site_aniso_label
_atom_site_aniso_U_11
_atom_site_aniso_U_22
_atom_site_aniso_U_33
_atom_site_aniso_U_12
_atom_site_aniso_U_13
_atom_site_aniso_U_23
O1 0.0662(8) 0.0727(9) 0.0998(10) -0.0254(7) 0.0572(8) -0.0298(8)
O2 0.0520(7) 0.0565(7) 0.0720(8) -0.0056(6) 0.0329(7) -0.0161(6)
O3 0.0697(9) 0.0606(8) 0.0880(10) -0.0194(7) 0.0443(8) -0.0096(7)
O4 0.1010(11) 0.0712(9) 0.0694(9) 0.0105(8) 0.0311(8) -0.0178(8)
O5 0.0558(8) 0.0502(7) 0.0862(10) -0.0013(6) 0.0342(7) -0.0118(7)
N1 0.0522(8) 0.0479(8) 0.0549(8) -0.0001(7) 0.0285(7) -0.0016(7)
N2 0.0560(9) 0.0487(8) 0.0582(9) -0.0065(7) 0.0329(7) -0.0072(7)
C1 0.0480(9) 0.0491(9) 0.0524(10) -0.0014(7) 0.0249(8) -0.0019(8)
C2 0.0498(10) 0.0460(9) 0.0557(10) -0.0071(8) 0.0241(8) -0.0036(8)
C3 0.0423(9) 0.0515(9) 0.0561(10) -0.0040(7) 0.0259(8) -0.0023(8)
C4 0.0455(9) 0.0455(9) 0.0509(10) 0.0010(7) 0.0219(8) -0.0026(7)
C5 0.0515(10) 0.0550(10) 0.0704(12) -0.0125(8) 0.0307(9) -0.0129(9)
C6 0.0529(11) 0.0630(11) 0.0772(13) -0.0131(9) 0.0397(10) -0.0128(10)
C7 0.0736(14) 0.0922(16) 0.125(2) -0.0380(13) 0.0656(15) -0.0365(15)
C8 0.0509(10) 0.0531(10) 0.0587(11) -0.0051(8) 0.0304(8) -0.0027(8)
C9 0.0588(11) 0.0451(9) 0.0536(10) -0.0068(8) 0.0247(8) 0.0040(8)
C10 0.0649(11) 0.0415(9) 0.0511(10) -0.0042(8) 0.0238(9) 0.0016(8)
C11 0.0790(14) 0.0676(13) 0.0817(14) -0.0244(11) 0.0383(12) -0.0179(11)
C12 0.0937(17) 0.0644(13) 0.0748(14) -0.0245(12) 0.0335(12) -0.0234(11)
C13 0.0831(14) 0.0490(10) 0.0522(11) 0.0069(10) 0.0252(10) -0.0008(8)
C14 0.0600(12) 0.0637(12) 0.0634(12) 0.0082(9) 0.0179(10) -0.0075(10)
C15 0.0593(11) 0.0528(10) 0.0574(11) 0.0019(8) 0.0151(9) -0.0089(9)
C16 0.136(2) 0.0756(14) 0.0731(15) 0.0114(15) 0.0258(15) -0.0260(13)

loop_
_atom_type_symbol
_atom_type_description
_atom_type_scat_dispersion_real
_atom_type_scat_dispersion_imag
_atom_type_scat_source
C C 0.0033 0.0016 'International Tables Vol C Tables 4.2.6.8 and 6.1.1.4'
H H 0.0000 0.0000 'International Tables Vol C Tables 4.2.6.8 and 6.1.1.4'
N N 0.0061 0.0033 'International Tables Vol C Tables 4.2.6.8 and 6.1.1.4'
O O 0.0106 0.0060 'International Tables Vol C Tables 4.2.6.8 and 6.1.1.4'

loop_
_geom_angle_atom_site_label_1
_geom_angle_atom_site_label_2
_geom_angle_atom_site_label_3
_geom_angle_site_symmetry_1
_geom_angle_site_symmetry_3
_geom_angle
_geom_angle_publ_flag
C3 O1 C7 . . 117.57(14) ?
C4 O2 H2 . . 109.5 ?
C13 O4 C16 . . 117.99(19) ?
H5B O5 H5A . . 109.9(17) ?
C8 N1 N2 . . 114.08(13) ?
C9 N2 N1 . . 119.46(14) ?
C9 N2 H2B . . 120.1(14) ?
N1 N2 H2B . . 120.5(14) ?
C6 C1 C2 . . 118.84(15) ?
C6 C1 C8 . . 118.80(15) ?
C2 C1 C8 . . 122.36(15) ?
C3 C2 C1 . . 120.41(15) ?
C3 C2 H2A . . 119.8 ?
C1 C2 H2A . . 119.8 ?
O1 C3 C2 . . 125.22(15) ?
O1 C3 C4 . . 114.67(14) ?
C2 C3 C4 . . 120.11(14) ?
O2 C4 C5 . . 123.37(15) ?
O2 C4 C3 . . 117.03(14) ?
C5 C4 C3 . . 119.59(15) ?
C4 C5 C6 . . 120.06(16) ?
C4 C5 H5 . . 120.0 ?
C6 C5 H5 . . 120.0 ?
C5 C6 C1 . . 120.98(16) ?
C5 C6 H6 . . 119.5 ?
C1 C6 H6 . . 119.5 ?
O1 C7 H7A . . 109.5 ?
O1 C7 H7B . . 109.5 ?
H7A C7 H7B . . 109.5 ?
O1 C7 H7C . . 109.5 ?
H7A C7 H7C . . 109.5 ?
H7B C7 H7C . . 109.5 ?
N1 C8 C1 . . 122.59(15) ?
N1 C8 H8 . . 118.7 ?
C1 C8 H8 . . 118.7 ?
O3 C9 N2 . . 120.79(16) ?
O3 C9 C10 . . 122.43(15) ?
N2 C9 C10 . . 116.78(15) ?
C11 C10 C15 . . 117.57(17) ?
C11 C10 C9 . . 118.60(17) ?
C15 C10 C9 . . 123.83(16) ?
C10 C11 C12 . . 121.5(2) ?
C10 C11 H11 . . 119.3 ?
C12 C11 H11 . . 119.3 ?
C13 C12 C11 . . 119.72(19) ?
C13 C12 H12 . . 120.1 ?
C11 C12 H12 . . 120.1 ?
O4 C13 C12 . . 125.08(18) ?
O4 C13 C14 . . 115.25(19) ?
C12 C13 C14 . . 119.67(18) ?
C15 C14 C13 . . 120.01(19) ?
C15 C14 H14 . . 120.0 ?
C13 C14 H14 . . 120.0 ?
C14 C15 C10 . . 121.56(17) ?
C14 C15 H15 . . 119.2 ?
C10 C15 H15 . . 119.2 ?
O4 C16 H16A . . 109.5 ?
O4 C16 H16B . . 109.5 ?
H16A C16 H16B . . 109.5 ?
O4 C16 H16C . . 109.5 ?
H16A C16 H16C . . 109.5 ?
H16B C16 H16C . . 109.5 ?

loop_
_geom_bond_atom_site_label_1
_geom_bond_atom_site_label_2
_geom_bond_site_symmetry_2
_geom_bond_distance
_geom_bond_publ_flag
O1 C3 . 1.3654(19) ?
O1 C7 . 1.419(2) ?
O2 C4 . 1.3622(19) ?
O2 H2 . 0.8200 ?
O3 C9 . 1.241(2) ?
O4 C13 . 1.365(2) ?
O4 C16 . 1.419(3) ?
O5 H5B . 0.856(9) ?
O5 H5A . 0.846(9) ?
N1 C8 . 1.272(2) ?
N1 N2 . 1.3878(18) ?
N2 C9 . 1.343(2) ?
N2 H2B . 0.895(9) ?
C1 C6 . 1.385(2) ?
C1 C2 . 1.391(2) ?
C1 C8 . 1.452(2) ?
C2 C3 . 1.372(2) ?
C2 H2A . 0.9300 ?
C3 C4 . 1.403(2) ?
C4 C5 . 1.369(2) ?
C5 C6 . 1.382(2) ?
C5 H5 . 0.9300 ?
C6 H6 . 0.9300 ?
C7 H7A . 0.9600 ?
C7 H7B . 0.9600 ?
C7 H7C . 0.9600 ?
C8 H8 . 0.9300 ?
C9 C10 . 1.482(2) ?
C10 C11 . 1.376(3) ?
C10 C15 . 1.384(3) ?
C11 C12 . 1.388(3) ?
C11 H11 . 0.9300 ?
C12 C13 . 1.369(3) ?
C12 H12 . 0.9300 ?
C13 C14 . 1.378(3) ?
C14 C15 . 1.372(2) ?
C14 H14 . 0.9300 ?
C15 H15 . 0.9300 ?
C16 H16A . 0.9600 ?
C16 H16B . 0.9600 ?
C16 H16C . 0.9600 ?

loop_
_geom_hbond_atom_site_label_D
_geom_hbond_atom_site_label_H
_geom_hbond_atom_site_label_A
_geom_hbond_site_symmetry_A
_geom_hbond_distance_DH
_geom_hbond_distance_HA
_geom_hbond_distance_DA
_geom_hbond_angle_DHA
O5 H5A N1 4_566 0.846(9) 2.487(15) 3.1257(18) 133.0(17)
O5 H5A O3 4_566 0.846(9) 2.107(13) 2.8927(18) 154(2)
O5 H5B O3 2_545 0.856(9) 1.884(10) 2.7401(17) 179(2)
N2 H2B O2 4_566 0.895(9) 2.185(12) 3.0398(18) 159.6(19)
O2 H2 O5 1_554 0.82 1.77 2.5775(17) 170

loop_
_cod_related_entry_id
_cod_related_entry_database
_cod_related_entry_code
1 ChemSpider 30655859
